data_2205639
loop_
_publ_author_name
'Glagovich, Neil M.'
'Reed, Elizabeth M.'
'Crundwell, Guy'
'Updegraff III, James B.'
'Zeller, Matthias'
'Hunter, Allen D.'

_publ_section_title
;
 <i>N</i>,<i>N</i>'-Bis(9<i>H</i>-fluoren-9-ylidene)benzene-1,2-diamine
;
_journal_issue 5
_journal_name_full 'Acta Crystallographica Section E'
_journal_page_first o1251
_journal_page_last o1253
_journal_paper_doi 10.1107/S1600536805010251
_journal_volume 61
_journal_year 2005
_chemical_formula_moiety 'C32 H20 N2'
_chemical_formula_sum 'C32 H20 N2'
_chemical_formula_weight 432.50
_chemical_melting_point 485
_chemical_name_systematic N,N'-Di(9H-fluoren-9-ylidene)benzene-1,2-diamine
_space_group_IT_number 15
_symmetry_cell_setting monoclinic
_symmetry_space_group_name_Hall '-C 2yc'
_symmetry_space_group_name_H-M 'C 1 2/c 1'
_atom_sites_solution_hydrogens geom
_atom_sites_solution_primary direct
_atom_sites_solution_secondary difmap
_cell_angle_alpha 90.00
_cell_angle_beta 99.9620(10)
_cell_angle_gamma 90.00
_cell_formula_units_Z 4
_cell_length_a 14.9807(6)
_cell_length_b 15.5273(6)
_cell_length_c 9.4228(4)
_cell_measurement_reflns_used 9442
_cell_measurement_temperature 100(2)
_cell_measurement_theta_max 32.051
_cell_measurement_theta_min 2.63
_cell_volume 2158.79(15)
_computing_cell_refinement SMART
_computing_data_collection 'SMART (Bruker, 1999)'
_computing_data_reduction 'SAINT-Plus (Bruker, 1999)'
_computing_molecular_graphics 'ORTEP-3 (Farrugia, 1997) and POV-Ray (Persistence of Vision Pty, 2004)'
_computing_publication_material SHELXL97
_computing_structure_refinement 'SHELXL97 (Sheldrick, 1997)'
_computing_structure_solution 'SHELXS97 (Sheldrick, 1997)'
_diffrn_ambient_temperature 100(2)
_diffrn_measured_fraction_theta_full 1.000
_diffrn_measured_fraction_theta_max 1.000
_diffrn_measurement_device_type 'Bruker SMART APEX'
_diffrn_measurement_method \w
_diffrn_radiation_monochromator graphite
_diffrn_radiation_source 'fine-focus sealed tube'
_diffrn_radiation_type MoK\a
_diffrn_radiation_wavelength 0.71073
_diffrn_reflns_av_R_equivalents 0.0228
_diffrn_reflns_av_sigmaI/netI 0.0184
_diffrn_reflns_limit_h_max 19
_diffrn_reflns_limit_h_min -19
_diffrn_reflns_limit_k_max 20
_diffrn_reflns_limit_k_min -20
_diffrn_reflns_limit_l_max 12
_diffrn_reflns_limit_l_min -12
_diffrn_reflns_number 11410
_diffrn_reflns_theta_full 28.28
_diffrn_reflns_theta_max 28.28
_diffrn_reflns_theta_min 1.90
_diffrn_standards_decay_% 0
_diffrn_standards_interval_count 0
_diffrn_standards_interval_time 0
_diffrn_standards_number 0
_exptl_absorpt_coefficient_mu 0.078
_exptl_absorpt_correction_T_max 0.986
_exptl_absorpt_correction_T_min 0.903
_exptl_absorpt_correction_type multi-scan
_exptl_absorpt_process_details '(SADABS; Sheldrick, 2003)'
_exptl_crystal_colour red
_exptl_crystal_density_diffrn 1.331
_exptl_crystal_density_method 'not measured'
_exptl_crystal_description irregular
_exptl_crystal_F_000 904
_exptl_crystal_size_max 0.48
_exptl_crystal_size_mid 0.20
_exptl_crystal_size_min 0.14
_refine_diff_density_max 0.398
_refine_diff_density_min -0.253
_refine_ls_extinction_method none
_refine_ls_goodness_of_fit_ref 1.074
_refine_ls_hydrogen_treatment constr
_refine_ls_matrix_type full
_refine_ls_number_parameters 154
_refine_ls_number_reflns 2685
_refine_ls_number_restraints 0
_refine_ls_restrained_S_all 1.074
_refine_ls_R_factor_all 0.0483
_refine_ls_R_factor_gt 0.0466
_refine_ls_shift/su_max 0.000
_refine_ls_shift/su_mean 0.000
_refine_ls_structure_factor_coef Fsqd
_refine_ls_weighting_details 'calc w = 1/[\s^2^(Fo^2^)+(0.0569P)^2^+2.0007P] where P = (Fo^2^+2Fc^2^)/3'
_refine_ls_weighting_scheme calc
_refine_ls_wR_factor_gt 0.1153
_refine_ls_wR_factor_ref 0.1166
_reflns_number_gt 2573
_reflns_number_total 2685
_reflns_threshold_expression I>2\s(I)
_cod_data_source_file bh6000.cif
_cod_data_source_block I
_cod_depositor_comments
;
The following automatic conversions were performed:
'_symmetry_cell_setting' value 'Monoclinic' changed to 'monoclinic'
according to '/home/saulius/struct/CIF-dictionaries/cif_core.dic'
dictionary named 'cif_core.dic' version 2.4.1 from
2010-06-29.

'_geom_bond_publ_flag' value 'NO' changed to 'no' according
to '/home/saulius/struct/CIF-dictionaries/cif_core.dic' dictionary named
'cif_core.dic' version 2.4.1 from 2010-06-29 (26
times).

'_geom_angle_publ_flag' value 'NO' changed to 'no' according to
'/home/saulius/struct/CIF-dictionaries/cif_core.dic' dictionary named
'cif_core.dic' version 2.4.1 from 2010-06-29 (42
times).

'_geom_torsion_publ_flag' value 'NO' changed to 'no' according to
'/home/saulius/struct/CIF-dictionaries/cif_core.dic' dictionary named
'cif_core.dic' version 2.4.1 from 2010-06-29 (41 time).

Automatic conversion script
Id: cif_fix_enum 1527 2010-12-29 10:47:43Z saulius 

The following automatic conversions were performed:

'_symmetry_cell_setting' value 'Monoclinic' changed to 'monoclinic'
according to /home/saulius/struct/CIF-dictionaries/cif_core.dic
dictionary named 'cif_core.dic' version 2.4.1 from
2010-06-29.

'_geom_bond_publ_flag' value 'NO' changed to 'no'
according to /home/saulius/struct/CIF-dictionaries/cif_core.dic
dictionary named 'cif_core.dic' version 2.4.1 from 2010-06-29 (26
times).

'_geom_angle_publ_flag' value 'NO' changed to 'no' according
to /home/saulius/struct/CIF-dictionaries/cif_core.dic dictionary
named 'cif_core.dic' version 2.4.1 from 2010-06-29 (42
times).

'_geom_torsion_publ_flag' value 'NO' changed to 'no'
according to /home/saulius/struct/CIF-dictionaries/cif_core.dic
dictionary named 'cif_core.dic' version 2.4.1 from 2010-06-29 (41
time).

Automatic conversion script
Id: cif_fix_values 1715 2011-07-08 13:25:40Z adriana 
;
_cod_original_sg_symbol_H-M 'C 2/c'
_cod_database_code 2205639
_cod_database_fobs_code 2205639

loop_
_symmetry_equiv_pos_as_xyz
'x, y, z'
'-x, y, -z+1/2'
'x+1/2, y+1/2, z'
'-x+1/2, y+1/2, -z+1/2'
'-x, -y, -z'
'x, -y, z-1/2'
'-x+1/2, -y+1/2, -z'
'x+1/2, -y+1/2, z-1/2'

loop_
_atom_site_label
_atom_site_fract_x
_atom_site_fract_y
_atom_site_fract_z
_atom_site_U_iso_or_equiv
_atom_site_adp_type
_atom_site_calc_flag
_atom_site_refinement_flags
_atom_site_occupancy
_atom_site_type_symbol
N1 0.03877(6) 0.28068(6) 0.12187(10) 0.0171(2) Uani d . 1 N
C1 0.23535(8) 0.20765(8) 0.29194(13) 0.0213(3) Uani d . 1 C
H1B 0.1910 0.1695 0.3170 0.026 Uiso calc R 1 H
C2 0.32662(9) 0.19808(8) 0.35269(14) 0.0250(3) Uani d . 1 C
H2A 0.3444 0.1527 0.4192 0.030 Uiso calc R 1 H
C3 0.39177(8) 0.25384(8) 0.31748(13) 0.0232(3) Uani d . 1 C
H3A 0.4536 0.2460 0.3596 0.028 Uiso calc R 1 H
C4 0.36731(8) 0.32117(8) 0.22096(13) 0.0196(2) Uani d . 1 C
H4A 0.4119 0.3597 0.1976 0.024 Uiso calc R 1 H
C5 0.26766(8) 0.46919(7) 0.00096(13) 0.0197(2) Uani d . 1 C
H5A 0.3307 0.4817 0.0213 0.024 Uiso calc R 1 H
C6 0.20798(9) 0.52205(8) -0.09030(13) 0.0226(3) Uani d . 1 C
H6A 0.2308 0.5710 -0.1328 0.027 Uiso calc R 1 H
C7 0.11567(9) 0.50434(8) -0.12009(13) 0.0235(3) Uani d . 1 C
H7A 0.0765 0.5407 -0.1839 0.028 Uiso calc R 1 H
C8 0.08001(8) 0.43373(8) -0.05724(13) 0.0204(2) Uani d . 1 C
H8A 0.0169 0.4216 -0.0768 0.024 Uiso calc R 1 H
C9 0.12011(8) 0.30500(7) 0.11819(12) 0.0162(2) Uani d . 1 C
C10 0.21056(7) 0.27404(7) 0.19417(12) 0.0167(2) Uani d . 1 C
C11 0.27712(8) 0.33107(7) 0.15965(12) 0.0166(2) Uani d . 1 C
C12 0.23265(8) 0.39806(7) 0.06109(12) 0.0165(2) Uani d . 1 C
C13 0.13922(8) 0.38192(7) 0.03436(12) 0.0168(2) Uani d . 1 C
C14 0.02223(7) 0.20269(7) 0.19017(12) 0.0166(2) Uani d . 1 C
C15 0.04119(8) 0.12408(8) 0.13017(13) 0.0203(3) Uani d . 1 C
H15A 0.0690 0.1238 0.0469 0.024 Uiso calc R 1 H
C16 0.02050(8) 0.04643(8) 0.18915(13) 0.0212(3) Uani d . 1 C
H16A 0.0342 -0.0064 0.1468 0.025 Uiso calc R 1 H

loop_
_atom_site_aniso_label
_atom_site_aniso_U_11
_atom_site_aniso_U_22
_atom_site_aniso_U_33
_atom_site_aniso_U_12
_atom_site_aniso_U_13
_atom_site_aniso_U_23
N1 0.0177(5) 0.0154(4) 0.0187(5) -0.0001(3) 0.0045(4) 0.0002(3)
C1 0.0205(6) 0.0208(6) 0.0228(6) -0.0007(4) 0.0041(4) 0.0047(4)
C2 0.0243(6) 0.0257(6) 0.0239(6) 0.0030(5) 0.0018(5) 0.0088(5)
C3 0.0182(6) 0.0276(6) 0.0226(6) 0.0025(5) 0.0005(4) 0.0022(5)
C4 0.0173(5) 0.0207(5) 0.0211(5) -0.0012(4) 0.0040(4) -0.0001(4)
C5 0.0200(5) 0.0181(5) 0.0224(5) -0.0004(4) 0.0080(4) -0.0005(4)
C6 0.0293(6) 0.0167(5) 0.0236(6) 0.0002(4) 0.0098(5) 0.0039(4)
C7 0.0271(6) 0.0203(6) 0.0227(6) 0.0034(5) 0.0032(5) 0.0051(4)
C8 0.0201(5) 0.0197(5) 0.0210(5) 0.0011(4) 0.0024(4) 0.0011(4)
C9 0.0189(5) 0.0147(5) 0.0149(5) 0.0012(4) 0.0031(4) -0.0008(4)
C10 0.0165(5) 0.0165(5) 0.0173(5) 0.0005(4) 0.0037(4) -0.0010(4)
C11 0.0195(5) 0.0155(5) 0.0156(5) 0.0004(4) 0.0051(4) -0.0010(4)
C12 0.0189(5) 0.0159(5) 0.0153(5) 0.0018(4) 0.0046(4) -0.0015(4)
C13 0.0193(5) 0.0148(5) 0.0167(5) 0.0000(4) 0.0046(4) -0.0009(4)
C14 0.0136(5) 0.0171(5) 0.0187(5) 0.0004(4) 0.0016(4) 0.0012(4)
C15 0.0203(6) 0.0204(6) 0.0216(5) 0.0010(4) 0.0072(4) -0.0009(4)
C16 0.0228(6) 0.0164(5) 0.0245(6) 0.0014(4) 0.0046(5) -0.0026(4)

loop_
_atom_type_symbol
_atom_type_description
_atom_type_scat_dispersion_real
_atom_type_scat_dispersion_imag
_atom_type_scat_source
C C 0.0033 0.0016 'International Tables Vol C Tables 4.2.6.8 and 6.1.1.4'
H H 0.0000 0.0000 'International Tables Vol C Tables 4.2.6.8 and 6.1.1.4'
N N 0.0061 0.0033 'International Tables Vol C Tables 4.2.6.8 and 6.1.1.4'

loop_
_geom_angle_atom_site_label_1
_geom_angle_atom_site_label_2
_geom_angle_atom_site_label_3
_geom_angle_site_symmetry_1
_geom_angle_site_symmetry_3
_geom_angle
_geom_angle_publ_flag
C9 N1 C14 . . 120.48(10) yes
C10 C1 C2 . . 118.77(11) no
C10 C1 H1B . . 120.6 no
C2 C1 H1B . . 120.6 no
C3 C2 C1 . . 121.02(11) no
C3 C2 H2A . . 119.5 no
C1 C2 H2A . . 119.5 no
C2 C3 C4 . . 120.54(11) no
C2 C3 H3A . . 119.7 no
C4 C3 H3A . . 119.7 no
C11 C4 C3 . . 118.95(11) no
C11 C4 H4A . . 120.5 no
C3 C4 H4A . . 120.5 no
C12 C5 C6 . . 118.27(11) no
C12 C5 H5A . . 120.9 no
C6 C5 H5A . . 120.9 no
C7 C6 C5 . . 121.14(11) no
C7 C6 H6A . . 119.4 no
C5 C6 H6A . . 119.4 no
C6 C7 C8 . . 120.68(11) no
C6 C7 H7A . . 119.7 no
C8 C7 H7A . . 119.7 no
C13 C8 C7 . . 118.06(11) no
C13 C8 H8A . . 121.0 no
C7 C8 H8A . . 121.0 no
N1 C9 C13 . . 121.49(10) yes
N1 C9 C10 . . 132.69(10) yes
C13 C9 C10 . . 105.68(9) yes
C1 C10 C11 . . 119.95(11) no
C1 C10 C9 . . 132.13(11) no
C11 C10 C9 . . 107.75(10) no
C4 C11 C10 . . 120.76(10) no
C4 C11 C12 . . 130.08(10) no
C10 C11 C12 . . 109.10(10) no
C5 C12 C13 . . 120.41(10) no
C5 C12 C11 . . 131.17(11) no
C13 C12 C11 . . 108.39(10) no
C8 C13 C12 . . 121.39(10) no
C8 C13 C9 . . 129.56(11) no
C12 C13 C9 . . 109.05(10) no
C15 C14 C14 . 2 118.90(7) yes
C15 C14 N1 . . 120.08(10) yes
C14 C14 N1 2 . 120.67(6) yes
C16 C15 C14 . . 121.58(11) no
C16 C15 H15A . . 119.2 no
C14 C15 H15A . . 119.2 no
C15 C16 C16 . 2 119.47(7) no
C15 C16 H16A . . 120.3 no
C16 C16 H16A 2 . 120.3 no

loop_
_geom_bond_atom_site_label_1
_geom_bond_atom_site_label_2
_geom_bond_site_symmetry_2
_geom_bond_distance
_geom_bond_publ_flag
N1 C9 . 1.2818(15) yes
N1 C14 . 1.4133(14) yes
C1 C10 . 1.3897(16) no
C1 C2 . 1.3957(17) no
C1 H1B . 0.9500 no
C2 C3 . 1.3873(18) no
C2 H2A . 0.9500 no
C3 C4 . 1.3925(17) no
C3 H3A . 0.9500 no
C4 C11 . 1.3830(16) no
C4 H4A . 0.9500 no
C5 C12 . 1.3852(16) no
C5 C6 . 1.3951(17) no
C5 H5A . 0.9500 no
C6 C7 . 1.3901(18) no
C6 H6A . 0.9500 no
C7 C8 . 1.3956(17) no
C7 H7A . 0.9500 no
C8 C13 . 1.3835(16) no
C8 H8A . 0.9500 no
C9 C13 . 1.4868(15) yes
C9 C10 . 1.4980(15) yes
C10 C11 . 1.4129(15) no
C11 C12 . 1.4745(15) no
C12 C13 . 1.4011(16) no
C14 C15 . 1.3949(16) no
C14 C14 2 1.405(2) yes
C15 C16 . 1.3851(16) no
C15 H15A . 0.9500 no
C16 C16 2 1.391(2) no
C16 H16A . 0.9500 no

loop_
_geom_torsion_atom_site_label_1
_geom_torsion_atom_site_label_2
_geom_torsion_atom_site_label_3
_geom_torsion_atom_site_label_4
_geom_torsion_site_symmetry_1
_geom_torsion_site_symmetry_4
_geom_torsion
_geom_torsion_publ_flag
C10 C1 C2 C3 . . 0.41(19) no
C1 C2 C3 C4 . . 0.4(2) no
C2 C3 C4 C11 . . -0.63(18) no
C12 C5 C6 C7 . . 0.26(18) no
C5 C6 C7 C8 . . 1.09(19) no
C6 C7 C8 C13 . . -0.42(18) no
C14 N1 C9 C13 . . 173.64(10) no
C14 N1 C9 C10 . . -11.38(19) no
C2 C1 C10 C11 . . -0.94(18) no
C2 C1 C10 C9 . . -175.58(12) no
N1 C9 C10 C1 . . 1.2(2) no
C13 C9 C10 C1 . . 176.77(12) no
N1 C9 C10 C11 . . -173.92(12) no
C13 C9 C10 C11 . . 1.64(12) no
C3 C4 C11 C10 . . 0.09(17) no
C3 C4 C11 C12 . . 176.80(11) no
C1 C10 C11 C4 . . 0.70(17) no
C9 C10 C11 C4 . . 176.53(10) no
C1 C10 C11 C12 . . -176.64(10) no
C9 C10 C11 C12 . . -0.81(12) no
C6 C5 C12 C13 . . -2.24(17) no
C6 C5 C12 C11 . . 179.94(11) no
C4 C11 C12 C5 . . 0.6(2) no
C10 C11 C12 C5 . . 177.62(11) no
C4 C11 C12 C13 . . -177.41(11) no
C10 C11 C12 C13 . . -0.40(12) no
C7 C8 C13 C12 . . -1.59(17) no
C7 C8 C13 C9 . . 178.15(11) no
C5 C12 C13 C8 . . 2.97(17) no
C11 C12 C13 C8 . . -178.75(10) no
C5 C12 C13 C9 . . -176.81(10) no
C11 C12 C13 C9 . . 1.46(12) no
N1 C9 C13 C8 . . -5.51(18) no
C10 C9 C13 C8 . . 178.32(11) no
N1 C9 C13 C12 . . 174.26(10) no
C10 C9 C13 C12 . . -1.91(12) no
C9 N1 C14 C15 . . -68.89(15) no
C9 N1 C14 C14 . 2 117.97(15) no
C14 C14 C15 C16 2 . -2.6(2) no
N1 C14 C15 C16 . . -175.85(11) no
C14 C15 C16 C16 . 2 0.2(2) no
